data_4060480
loop_
_publ_author_name
'Vojtech Jancik'
'Leslie W. Pineda'
'A. Claudia St\"uckl'
'Herbert W. Roesky'
'Regine Herbst-Irmer'

_journal_name_full Organometallics
_journal_paper_doi 10.1021/om049400b
_journal_year 2005
_chemical_formula_moiety 'C48 H61 F3 N4 O3 S Ti'
_chemical_formula_sum 'C48 H61 F3 N4 O3 S Ti'
_chemical_formula_weight 878.97
_space_group_IT_number 14
_space_group_name_Hall '-P 2ybc'
_symmetry_cell_setting monoclinic
_symmetry_space_group_name_Hall '-P 2ybc'
_symmetry_space_group_name_H-M 'P 1 21/c 1'
_cell_angle_alpha 90.00
_cell_angle_beta 98.5370(10)
_cell_angle_gamma 90.00
_cell_formula_units_Z 4
_cell_length_a 12.7640(4)
_cell_length_b 17.7911(6)
_cell_length_c 20.8737(7)
_cell_measurement_temperature 137(2)
_cell_volume 4687.6(3)
_diffrn_ambient_temperature 137(2)
_exptl_crystal_density_diffrn 1.245
_cod_depositor_comments
;
The following automatic conversions were performed:
'_symmetry_cell_setting' value 'Monoclinic' changed to 'monoclinic'
according to '/home/saulius/struct/CIF-dictionaries/cif_core.dic'
dictionary named 'cif_core.dic' version 2.4.1 from 2010-06-29.

Automatic conversion script
Id: cif_fix_enum 1527 2010-12-29 10:47:43Z saulius 
;
_cod_original_sg_symbol_H-M 'P 21/c'
_cod_database_code 4060480

loop_
_symmetry_equiv_pos_as_xyz
'x, y, z'
'-x, y+1/2, -z+1/2'
'-x, -y, -z'
'x, -y-1/2, z-1/2'

loop_
_atom_site_label
_atom_site_type_symbol
_atom_site_fract_x
_atom_site_fract_y
_atom_site_fract_z
_atom_site_U_iso_or_equiv
_atom_site_adp_type
_atom_site_occupancy
_atom_site_symmetry_multiplicity
_atom_site_calc_flag
_atom_site_refinement_flags
_atom_site_disorder_assembly
_atom_site_disorder_group
Ti1 Ti 0.269593(17) 0.433400(12) 0.752072(10) 0.01419(6) Uani 1 1 d . . .
N2 N 0.32984(9) 0.49910(6) 0.83217(5) 0.0177(2) Uani 1 1 d . . .
C3 C 0.39123(10) 0.55835(7) 0.82499(6) 0.0192(2) Uani 1 1 d . . .
C4 C 0.43369(10) 0.57382(7) 0.76803(6) 0.0189(2) Uani 1 1 d . . .
C5 C 0.44797(9) 0.52468(7) 0.71762(6) 0.0166(2) Uani 1 1 d . . .
N6 N 0.40676(8) 0.45528(6) 0.71199(5) 0.01600(19) Uani 1 1 d . . .
C7 C 0.29316(11) 0.48896(7) 0.89405(6) 0.0204(2) Uani 1 1 d . . .
C8 C 0.21111(12) 0.53429(8) 0.91088(6) 0.0241(3) Uani 1 1 d . . .
C9 C 0.17774(14) 0.52178(9) 0.97089(7) 0.0314(3) Uani 1 1 d . . .
C10 C 0.22204(14) 0.46570(10) 1.01215(7) 0.0346(3) Uani 1 1 d . . .
C11 C 0.29968(13) 0.41981(9) 0.99381(7) 0.0306(3) Uani 1 1 d . . .
C12 C 0.33677(11) 0.43001(8) 0.93465(6) 0.0233(3) Uani 1 1 d . . .
C13 C 0.42199(12) 0.37943(8) 0.91492(7) 0.0250(3) Uani 1 1 d . . .
C14 C 0.42362(16) 0.30075(10) 0.94484(10) 0.0391(4) Uani 1 1 d . . .
C15 C 0.53133(13) 0.41685(10) 0.93079(8) 0.0317(3) Uani 1 1 d . . .
C16 C 0.15374(13) 0.59334(8) 0.86591(7) 0.0273(3) Uani 1 1 d . . .
C17 C 0.15258(19) 0.67113(10) 0.89811(11) 0.0432(4) Uani 1 1 d . . .
C18 C 0.03987(13) 0.56869(9) 0.84196(8) 0.0320(3) Uani 1 1 d . . .
C19 C 0.42484(14) 0.61151(8) 0.88072(7) 0.0279(3) Uani 1 1 d . . .
C20 C 0.51645(11) 0.55314(8) 0.66973(7) 0.0232(3) Uani 1 1 d . . .
C21 C 0.45358(9) 0.40354(7) 0.67065(6) 0.0167(2) Uani 1 1 d . . .
C22 C 0.53969(10) 0.35942(7) 0.69973(6) 0.0198(2) Uani 1 1 d . . .
C23 C 0.59038(11) 0.31321(8) 0.65976(7) 0.0234(3) Uani 1 1 d . . .
C24 C 0.55665(11) 0.30960(8) 0.59374(7) 0.0239(3) Uani 1 1 d . . .
C25 C 0.46982(11) 0.35115(7) 0.56637(7) 0.0216(2) Uani 1 1 d . . .
C26 C 0.41634(10) 0.39874(7) 0.60400(6) 0.0182(2) Uani 1 1 d . . .
C27 C 0.32179(10) 0.44328(8) 0.57126(6) 0.0210(2) Uani 1 1 d . . .
C28 C 0.34695(13) 0.48561(10) 0.51132(7) 0.0308(3) Uani 1 1 d . . .
C29 C 0.22559(12) 0.39198(10) 0.55260(8) 0.0319(3) Uani 1 1 d . . .
C30 C 0.57882(11) 0.36285(8) 0.77215(7) 0.0245(3) Uani 1 1 d . . .
C31 C 0.6068(3) 0.28567(12) 0.80080(10) 0.0641(8) Uani 1 1 d . . .
C32 C 0.67387(14) 0.41621(14) 0.78770(9) 0.0429(4) Uani 1 1 d . . .
N33 N 0.18099(8) 0.49261(6) 0.71059(5) 0.0179(2) Uani 1 1 d . . .
C34 C 0.10241(9) 0.54668(7) 0.68382(6) 0.0172(2) Uani 1 1 d . . .
C35 C -0.00844(10) 0.51354(7) 0.67421(6) 0.0188(2) Uani 1 1 d . . .
C36 C -0.09463(11) 0.56216(8) 0.67141(7) 0.0246(3) Uani 1 1 d . . .
C37 C -0.19762(11) 0.53541(9) 0.65829(8) 0.0299(3) Uani 1 1 d . . .
C38 C -0.21567(11) 0.45887(9) 0.64883(7) 0.0288(3) Uani 1 1 d . . .
C39 C -0.13061(12) 0.40979(8) 0.65416(7) 0.0267(3) Uani 1 1 d . . .
C40 C -0.02673(11) 0.43682(8) 0.66655(7) 0.0225(2) Uani 1 1 d . . .
C41 C 0.13163(10) 0.58268(7) 0.62214(6) 0.0175(2) Uani 1 1 d . . .
C42 C 0.22473(10) 0.62497(7) 0.62663(7) 0.0215(2) Uani 1 1 d . . .
C43 C 0.25249(12) 0.66101(8) 0.57247(7) 0.0259(3) Uani 1 1 d . . .
C44 C 0.18707(12) 0.65567(8) 0.51300(7) 0.0269(3) Uani 1 1 d . . .
C45 C 0.09497(11) 0.61347(9) 0.50809(7) 0.0265(3) Uani 1 1 d . . .
C46 C 0.06752(10) 0.57689(8) 0.56225(6) 0.0221(2) Uani 1 1 d . . .
N47 N 0.16279(9) 0.38431(6) 0.81417(5) 0.0205(2) Uani 1 1 d . . .
C48 C 0.10083(11) 0.35500(7) 0.83949(7) 0.0226(3) Uani 1 1 d . . .
C49 C 0.02128(13) 0.31539(9) 0.87156(8) 0.0310(3) Uani 1 1 d . . .
C50 C 0.08080(19) 0.25980(12) 0.91991(10) 0.0459(5) Uani 1 1 d . . .
C51 C -0.03979(19) 0.37376(13) 0.90577(14) 0.0538(6) Uani 1 1 d . . .
C52 C -0.05424(14) 0.27475(10) 0.81873(10) 0.0371(4) Uani 1 1 d . . .
O53 O 0.26107(8) 0.32572(5) 0.71489(5) 0.0242(2) Uani 1 1 d . . .
S54 S 0.26571(12) 0.24582(12) 0.73521(12) 0.0275(3) Uani 0.50 1 d P . .
O55 O 0.3657(4) 0.2253(2) 0.7701(2) 0.0674(12) Uani 0.50 1 d P . .
O56 O 0.1768(4) 0.2223(2) 0.7610(3) 0.0663(16) Uani 0.50 1 d P . .
C57 C 0.26494(14) 0.19628(9) 0.66208(9) 0.0363(4) Uani 1 1 d . . .
F58 F 0.19057(19) 0.21124(8) 0.61494(8) 0.1039(7) Uani 1 1 d . . .
F59 F 0.35315(16) 0.21319(8) 0.64185(12) 0.1215(9) Uani 1 1 d . . .
F60 F 0.26083(12) 0.12300(6) 0.67153(7) 0.0626(4) Uani 1 1 d . . .
H61 H 0.4688(14) 0.6216(10) 0.7672(8) 0.025(4) Uiso 1 1 d . . .
H62 H 0.1189(15) 0.5523(11) 0.9835(9) 0.032(5) Uiso 1 1 d . . .
H63 H 0.1991(17) 0.4596(12) 1.0529(11) 0.048(6) Uiso 1 1 d . . .
H64 H 0.3300(15) 0.3793(11) 1.0229(10) 0.037(5) Uiso 1 1 d . . .
H65 H 0.4079(13) 0.3729(10) 0.8683(9) 0.024(4) Uiso 1 1 d . . .
H66 H 0.4716(17) 0.2684(12) 0.9231(10) 0.044(6) Uiso 1 1 d . . .
H67 H 0.3549(18) 0.2762(13) 0.9361(11) 0.051(6) Uiso 1 1 d . . .
H68 H 0.4473(17) 0.3017(13) 0.9930(11) 0.049(6) Uiso 1 1 d . . .
H69 H 0.5865(15) 0.3808(11) 0.9244(9) 0.034(5) Uiso 1 1 d . . .
H70 H 0.5440(17) 0.4299(12) 0.9783(11) 0.044(6) Uiso 1 1 d . . .
H71 H 0.5348(15) 0.4613(12) 0.9052(10) 0.039(5) Uiso 1 1 d . . .
H72 H 0.1898(14) 0.5982(11) 0.8276(9) 0.031(5) Uiso 1 1 d . . .
H73 H 0.223(2) 0.6861(14) 0.9169(12) 0.059(7) Uiso 1 1 d . . .
H74 H 0.1117(19) 0.6713(13) 0.9340(12) 0.054(6) Uiso 1 1 d . . .
H75 H 0.1181(18) 0.7080(13) 0.8670(11) 0.050(6) Uiso 1 1 d . . .
H76 H 0.0020(14) 0.5649(10) 0.8801(9) 0.027(4) Uiso 1 1 d . . .
H77 H 0.0013(16) 0.6061(12) 0.8138(10) 0.040(5) Uiso 1 1 d . . .
H78 H 0.0354(15) 0.5210(11) 0.8180(9) 0.033(5) Uiso 1 1 d . . .
H79 H 0.3715(18) 0.6243(13) 0.9050(11) 0.050(6) Uiso 1 1 d . . .
H80 H 0.474(2) 0.5856(15) 0.9142(14) 0.075(8) Uiso 1 1 d . . .
H81 H 0.4585(17) 0.6531(12) 0.8681(11) 0.047(6) Uiso 1 1 d . . .
H82 H 0.5697(18) 0.5160(13) 0.6627(11) 0.052(6) Uiso 1 1 d . . .
H83 H 0.5477(15) 0.5989(11) 0.6823(9) 0.032(5) Uiso 1 1 d . . .
H84 H 0.4730(18) 0.5599(13) 0.6292(12) 0.053(6) Uiso 1 1 d . . .
H85 H 0.6483(15) 0.2844(11) 0.6787(9) 0.034(5) Uiso 1 1 d . . .
H86 H 0.5917(15) 0.2791(11) 0.5654(9) 0.035(5) Uiso 1 1 d . . .
H87 H 0.4458(14) 0.3489(10) 0.5203(9) 0.029(4) Uiso 1 1 d . . .
H88 H 0.3021(13) 0.4788(10) 0.6016(8) 0.023(4) Uiso 1 1 d . . .
H89 H 0.4091(17) 0.5209(12) 0.5217(10) 0.046(6) Uiso 1 1 d . . .
H90 H 0.3611(16) 0.4517(12) 0.4770(10) 0.041(5) Uiso 1 1 d . . .
H91 H 0.2864(16) 0.5161(11) 0.4915(9) 0.036(5) Uiso 1 1 d . . .
H92 H 0.1662(16) 0.4235(11) 0.5311(10) 0.040(5) Uiso 1 1 d . . .
H93 H 0.2036(15) 0.3667(11) 0.5922(10) 0.036(5) Uiso 1 1 d . . .
H94 H 0.2415(16) 0.3550(12) 0.5217(10) 0.041(5) Uiso 1 1 d . . .
H95 H 0.5230(14) 0.3851(10) 0.7931(9) 0.027(4) Uiso 1 1 d . . .
H96 H 0.5454(19) 0.2554(14) 0.7946(12) 0.053(7) Uiso 1 1 d . . .
H97 H 0.660(2) 0.2587(18) 0.7805(15) 0.084(9) Uiso 1 1 d . . .
H98 H 0.6303(19) 0.2893(14) 0.8488(13) 0.063(7) Uiso 1 1 d . . .
H99 H 0.6982(16) 0.4168(12) 0.8356(10) 0.041(5) Uiso 1 1 d . . .
H100 H 0.7308(19) 0.3996(14) 0.7656(12) 0.059(7) Uiso 1 1 d . . .
H101 H 0.654(3) 0.472(2) 0.7709(17) 0.111(12) Uiso 1 1 d . . .
H102 H 0.1038(13) 0.5887(9) 0.7157(8) 0.020(4) Uiso 1 1 d . . .
H103 H -0.0818(15) 0.6159(11) 0.6781(9) 0.036(5) Uiso 1 1 d . . .
H104 H -0.2585(18) 0.5721(12) 0.6569(11) 0.049(6) Uiso 1 1 d . . .
H105 H -0.2879(17) 0.4398(12) 0.6389(10) 0.042(5) Uiso 1 1 d . . .
H106 H -0.1403(15) 0.3557(11) 0.6479(9) 0.035(5) Uiso 1 1 d . . .
H107 H 0.0327(13) 0.4019(10) 0.6698(8) 0.023(4) Uiso 1 1 d . . .
H108 H 0.2712(13) 0.6281(10) 0.6688(8) 0.023(4) Uiso 1 1 d . . .
H109 H 0.3153(15) 0.6879(11) 0.5755(9) 0.035(5) Uiso 1 1 d . . .
H110 H 0.2052(15) 0.6805(11) 0.4747(9) 0.034(5) Uiso 1 1 d . . .
H111 H 0.0502(15) 0.6102(11) 0.4678(10) 0.036(5) Uiso 1 1 d . . .
H112 H 0.0060(14) 0.5486(10) 0.5580(9) 0.027(4) Uiso 1 1 d . . .
H113 H 0.029(2) 0.2345(15) 0.9388(13) 0.069(8) Uiso 1 1 d . . .
H114 H 0.1267(18) 0.2860(13) 0.9527(11) 0.051(6) Uiso 1 1 d . . .
H115 H 0.1247(18) 0.2234(13) 0.8999(11) 0.049(6) Uiso 1 1 d . . .
H116 H -0.091(2) 0.3445(14) 0.9266(13) 0.066(7) Uiso 1 1 d . . .
H117 H 0.006(2) 0.3998(15) 0.9387(12) 0.059(7) Uiso 1 1 d . . .
H118 H -0.072(2) 0.4131(15) 0.8763(13) 0.063(8) Uiso 1 1 d . . .
H119 H -0.1080(18) 0.2480(13) 0.8386(11) 0.051(6) Uiso 1 1 d . . .
H120 H -0.0173(17) 0.2391(12) 0.7963(10) 0.044(6) Uiso 1 1 d . . .
H121 H -0.0888(17) 0.3098(13) 0.7891(11) 0.047(6) Uiso 1 1 d . . .
S54A S 0.22994(14) 0.24920(14) 0.73195(14) 0.0386(5) Uani 0.50 1 d P . .
O55A O 0.2977(7) 0.2217(2) 0.78736(19) 0.098(2) Uani 0.50 1 d P . .
O56A O 0.1227(4) 0.2364(3) 0.7285(3) 0.100(3) Uani 0.50 1 d P . .

loop_
_atom_site_aniso_label
_atom_site_aniso_U_11
_atom_site_aniso_U_22
_atom_site_aniso_U_33
_atom_site_aniso_U_23
_atom_site_aniso_U_13
_atom_site_aniso_U_12
Ti1 0.01689(10) 0.01218(10) 0.01344(10) -0.00002(7) 0.00201(7) -0.00045(7)
N2 0.0243(5) 0.0152(5) 0.0135(5) 0.0004(4) 0.0025(4) -0.0011(4)
C3 0.0249(6) 0.0145(5) 0.0171(5) -0.0010(4) -0.0005(4) -0.0011(4)
C4 0.0222(6) 0.0143(5) 0.0193(6) 0.0005(4) 0.0005(4) -0.0026(4)
C5 0.0154(5) 0.0161(5) 0.0175(5) 0.0023(4) 0.0000(4) 0.0003(4)
N6 0.0178(5) 0.0141(4) 0.0159(5) -0.0004(4) 0.0020(4) 0.0006(4)
C7 0.0291(6) 0.0184(6) 0.0137(5) -0.0016(4) 0.0030(5) -0.0046(5)
C8 0.0343(7) 0.0205(6) 0.0181(6) -0.0034(5) 0.0059(5) -0.0032(5)
C9 0.0417(8) 0.0334(8) 0.0212(7) -0.0042(6) 0.0112(6) -0.0016(6)
C10 0.0443(9) 0.0434(9) 0.0177(6) 0.0018(6) 0.0101(6) -0.0056(7)
C11 0.0385(8) 0.0344(8) 0.0181(6) 0.0065(5) 0.0016(6) -0.0057(6)
C12 0.0299(7) 0.0224(6) 0.0165(6) 0.0014(5) 0.0003(5) -0.0051(5)
C13 0.0312(7) 0.0230(6) 0.0196(6) 0.0048(5) -0.0008(5) 0.0000(5)
C14 0.0458(10) 0.0274(8) 0.0435(10) 0.0142(7) 0.0045(8) 0.0041(7)
C15 0.0318(8) 0.0370(8) 0.0249(7) 0.0012(6) -0.0008(6) -0.0024(6)
C16 0.0389(8) 0.0201(6) 0.0247(7) -0.0018(5) 0.0109(6) 0.0033(5)
C17 0.0593(12) 0.0238(8) 0.0489(11) -0.0083(7) 0.0156(9) 0.0047(8)
C18 0.0375(8) 0.0310(8) 0.0287(7) 0.0009(6) 0.0091(6) 0.0072(6)
C19 0.0418(8) 0.0215(6) 0.0199(6) -0.0060(5) 0.0027(6) -0.0093(6)
C20 0.0220(6) 0.0218(6) 0.0272(7) -0.0003(5) 0.0085(5) -0.0041(5)
C21 0.0170(5) 0.0140(5) 0.0194(6) -0.0008(4) 0.0039(4) 0.0000(4)
C22 0.0200(6) 0.0162(5) 0.0226(6) 0.0011(4) 0.0016(4) 0.0006(4)
C23 0.0214(6) 0.0190(6) 0.0293(7) -0.0001(5) 0.0028(5) 0.0041(5)
C24 0.0244(6) 0.0193(6) 0.0296(7) -0.0038(5) 0.0087(5) 0.0030(5)
C25 0.0248(6) 0.0201(6) 0.0206(6) -0.0022(5) 0.0054(5) 0.0017(5)
C26 0.0184(5) 0.0168(5) 0.0196(6) 0.0001(4) 0.0031(4) 0.0011(4)
C27 0.0213(6) 0.0236(6) 0.0177(6) -0.0007(5) 0.0020(4) 0.0051(5)
C28 0.0360(8) 0.0335(8) 0.0233(7) 0.0060(6) 0.0058(6) 0.0114(6)
C29 0.0235(7) 0.0379(8) 0.0324(8) -0.0031(6) -0.0023(6) 0.0007(6)
C30 0.0273(6) 0.0229(6) 0.0222(6) 0.0021(5) -0.0004(5) 0.0064(5)
C31 0.127(2) 0.0296(9) 0.0312(10) 0.0068(7) -0.0032(12) 0.0246(13)
C32 0.0279(8) 0.0724(14) 0.0267(8) -0.0046(8) -0.0015(6) -0.0097(8)
N33 0.0196(5) 0.0178(5) 0.0162(5) 0.0012(4) 0.0026(4) 0.0009(4)
C34 0.0176(5) 0.0169(5) 0.0172(5) 0.0004(4) 0.0025(4) 0.0011(4)
C35 0.0186(5) 0.0209(6) 0.0170(5) 0.0013(4) 0.0030(4) -0.0010(4)
C36 0.0207(6) 0.0232(6) 0.0307(7) 0.0027(5) 0.0067(5) 0.0009(5)
C37 0.0196(6) 0.0344(8) 0.0367(8) 0.0035(6) 0.0073(5) 0.0016(6)
C38 0.0213(6) 0.0382(8) 0.0274(7) 0.0017(6) 0.0047(5) -0.0062(6)
C39 0.0286(7) 0.0266(7) 0.0248(7) -0.0016(5) 0.0039(5) -0.0072(5)
C40 0.0236(6) 0.0226(6) 0.0212(6) -0.0011(5) 0.0031(5) -0.0008(5)
C41 0.0187(5) 0.0152(5) 0.0189(6) 0.0004(4) 0.0040(4) 0.0024(4)
C42 0.0221(6) 0.0195(6) 0.0228(6) -0.0005(5) 0.0026(5) -0.0014(5)
C43 0.0285(7) 0.0210(6) 0.0297(7) 0.0002(5) 0.0088(5) -0.0052(5)
C44 0.0331(7) 0.0249(7) 0.0245(7) 0.0052(5) 0.0101(5) 0.0007(5)
C45 0.0265(7) 0.0330(7) 0.0199(6) 0.0030(5) 0.0026(5) 0.0021(5)
C46 0.0198(6) 0.0257(6) 0.0203(6) 0.0011(5) 0.0018(5) -0.0002(5)
N47 0.0251(5) 0.0172(5) 0.0198(5) -0.0022(4) 0.0053(4) -0.0011(4)
C48 0.0272(6) 0.0176(6) 0.0238(6) -0.0020(5) 0.0071(5) -0.0012(5)
C49 0.0354(8) 0.0256(7) 0.0362(8) -0.0012(6) 0.0190(6) -0.0083(6)
C50 0.0625(12) 0.0397(10) 0.0368(9) 0.0114(8) 0.0113(9) -0.0177(9)
C51 0.0528(12) 0.0443(11) 0.0752(15) -0.0186(11) 0.0458(12) -0.0145(9)
C52 0.0297(8) 0.0299(8) 0.0529(11) -0.0004(7) 0.0099(7) -0.0093(6)
O53 0.0325(5) 0.0147(4) 0.0279(5) -0.0033(4) 0.0129(4) -0.0031(4)
S54 0.0445(8) 0.0122(4) 0.0289(5) -0.0004(3) 0.0158(7) -0.0029(6)
O55 0.087(3) 0.0404(17) 0.063(3) 0.0138(18) -0.029(2) 0.0046(19)
O56 0.108(4) 0.0183(12) 0.094(3) -0.0080(17) 0.085(3) -0.019(2)
C57 0.0465(9) 0.0200(7) 0.0456(10) -0.0098(6) 0.0173(7) -0.0039(6)
F58 0.180(2) 0.0488(8) 0.0631(9) -0.0169(7) -0.0486(11) 0.0011(10)
F59 0.1168(14) 0.0514(8) 0.229(2) -0.0643(12) 0.1342(16) -0.0311(9)
F60 0.1024(10) 0.0176(5) 0.0733(9) -0.0145(5) 0.0314(8) -0.0069(5)
S54A 0.0613(12) 0.0198(5) 0.0416(8) -0.0115(5) 0.0307(10) -0.0128(8)
O55A 0.218(8) 0.0364(19) 0.0338(19) 0.0038(14) -0.004(3) 0.010(4)
O56A 0.076(3) 0.065(3) 0.181(6) -0.085(4) 0.097(4) -0.054(3)

loop_
_geom_bond_atom_site_label_1
_geom_bond_atom_site_label_2
_geom_bond_distance
_geom_bond_site_symmetry_2
_geom_bond_publ_flag
Ti1 N33 1.6875(11) . ?
Ti1 O53 2.0638(9) . ?
Ti1 N6 2.0860(11) . ?
Ti1 N2 2.0907(11) . ?
Ti1 N47 2.1968(11) . ?
N2 C3 1.3351(16) . ?
N2 C7 1.4491(16) . ?
C3 C4 1.4052(18) . ?
C3 C19 1.5112(18) . ?
C4 C5 1.4007(17) . ?
C4 H61 0.963(18) . ?
C5 N6 1.3403(15) . ?
C5 C20 1.5096(18) . ?
N6 C21 1.4499(15) . ?
C7 C8 1.4070(19) . ?
C7 C12 1.4099(18) . ?
C8 C9 1.3995(19) . ?
C8 C16 1.522(2) . ?
C9 C10 1.383(2) . ?
C9 H62 0.994(19) . ?
C10 C11 1.381(2) . ?
C10 H63 0.95(2) . ?
C11 C12 1.398(2) . ?
C11 H64 0.98(2) . ?
C12 C13 1.515(2) . ?
C13 C14 1.532(2) . ?
C13 C15 1.537(2) . ?
C13 H65 0.970(18) . ?
C14 H66 1.00(2) . ?
C14 H67 0.97(2) . ?
C14 H68 1.01(2) . ?
C15 H69 0.98(2) . ?
C15 H70 1.01(2) . ?
C15 H71 0.96(2) . ?
C16 C18 1.529(2) . ?
C16 C17 1.540(2) . ?
C16 H72 0.984(19) . ?
C17 H73 0.97(3) . ?
C17 H74 0.97(2) . ?
C17 H75 0.98(2) . ?
C18 H76 0.992(19) . ?
C18 H77 0.97(2) . ?
C18 H78 0.983(19) . ?
C19 H79 0.94(2) . ?
C19 H80 0.98(3) . ?
C19 H81 0.91(2) . ?
C20 H82 0.97(2) . ?
C20 H83 0.93(2) . ?
C20 H84 0.95(2) . ?
C21 C26 1.4045(17) . ?
C21 C22 1.4123(17) . ?
C22 C23 1.3967(18) . ?
C22 C30 1.5213(19) . ?
C23 C24 1.383(2) . ?
C23 H85 0.937(19) . ?
C24 C25 1.3832(19) . ?
C24 H86 0.960(19) . ?
C25 C26 1.3996(17) . ?
C25 H87 0.965(19) . ?
C26 C27 1.5188(17) . ?
C27 C29 1.533(2) . ?
C27 C28 1.535(2) . ?
C27 H88 0.954(17) . ?
C28 H89 1.01(2) . ?
C28 H90 0.97(2) . ?
C28 H91 0.98(2) . ?
C29 H92 0.99(2) . ?
C29 H93 1.02(2) . ?
C29 H94 0.96(2) . ?
C30 C31 1.519(2) . ?
C30 C32 1.537(2) . ?
C30 H95 0.974(18) . ?
C31 H96 0.94(2) . ?
C31 H97 0.98(3) . ?
C31 H98 1.00(3) . ?
C32 H99 1.00(2) . ?
C32 H100 0.96(3) . ?
C32 H101 1.08(4) . ?
N33 C34 1.4411(15) . ?
C34 C35 1.5184(17) . ?
C34 C41 1.5329(17) . ?
C34 H102 0.999(17) . ?
C35 C40 1.3901(18) . ?
C35 C36 1.3938(18) . ?
C36 C37 1.387(2) . ?
C36 H103 0.98(2) . ?
C37 C38 1.390(2) . ?
C37 H104 1.01(2) . ?
C38 C39 1.385(2) . ?
C38 H105 0.97(2) . ?
C39 C40 1.3980(19) . ?
C39 H106 0.98(2) . ?
C40 H107 0.975(17) . ?
C41 C46 1.3925(18) . ?
C41 C42 1.3978(18) . ?
C42 C43 1.3906(19) . ?
C42 H108 0.988(17) . ?
C43 C44 1.393(2) . ?
C43 H109 0.93(2) . ?
C44 C45 1.386(2) . ?
C44 H110 0.97(2) . ?
C45 C46 1.3936(19) . ?
C45 H111 0.95(2) . ?
C46 H112 0.926(18) . ?
N47 C48 1.1405(17) . ?
C48 C49 1.4756(19) . ?
C49 C50 1.532(3) . ?
C49 C52 1.534(2) . ?
C49 C51 1.537(2) . ?
C50 H113 0.94(3) . ?
C50 H114 0.95(2) . ?
C50 H115 0.99(2) . ?
C51 H116 0.99(3) . ?
C51 H117 0.95(3) . ?
C51 H118 0.98(3) . ?
C52 H119 0.98(2) . ?
C52 H120 0.95(2) . ?
C52 H121 0.94(2) . ?
O53 S54A 1.477(3) . ?
O53 S54 1.482(2) . ?
S54 O56 1.390(4) . ?
S54 O55 1.420(4) . ?
S54 C57 1.761(3) . ?
C57 F58 1.290(2) . ?
C57 F59 1.295(2) . ?
C57 F60 1.3208(19) . ?
C57 S54A 1.846(3) . ?
S54A O56A 1.380(4) . ?
S54A O55A 1.424(6) . ?
